data_4349091
loop_
_publ_author_name
'Gao, Rui-Cheng'
'Guo, Fu-Sheng'
'Bai, Nan-Nan'
'Wu, Yun-Long'
'Yang, Fan'
'Liang, Ji-Ye'
'Li, Zhen-Jing'
'Wang, Yao-Yu'

_publ_section_title
;
 Two 3D Isostructural Ln(III)-MOFs: Displaying the Slow Magnetic
 Relaxation and Luminescence Properties in Detection of Nitrobenzene and
 Cr<sub>2</sub>O<sub>7</sub><sup>2</sup>.
;
_journal_issue 21
_journal_name_full 'Inorganic chemistry'
_journal_page_first 11323
_journal_page_last 11330
_journal_paper_doi 10.1021/acs.inorgchem.6b01899
_journal_volume 55
_journal_year 2016
_chemical_formula_moiety 'C15 H12 Eu N O11'
_chemical_formula_sum 'C15 H12 Eu N O11'
_chemical_formula_weight 534.22
_space_group_crystal_system orthorhombic
_space_group_IT_number 60
_space_group_name_Hall '-P 2n 2ab'
_space_group_name_H-M_alt 'P b c n'
_atom_sites_solution_hydrogens mixed
_audit_creation_date 2016-07-15
_audit_creation_method
;
Olex2 1.2
(compiled 2016.02.19 svn.r3266 for OlexSys, GUI svn.r5155)
;
_cell_angle_alpha 90
_cell_angle_beta 90
_cell_angle_gamma 90
_cell_formula_units_Z 8
_cell_length_a 12.780(2)
_cell_length_b 13.358(3)
_cell_length_c 28.668(5)
_cell_measurement_reflns_used 4404
_cell_measurement_temperature 296(2)
_cell_measurement_theta_max 24.83
_cell_measurement_theta_min 2.62
_cell_volume 4894.1(16)
_computing_molecular_graphics 'Olex2 (Dolomanov et al., 2009)'
_computing_publication_material 'Olex2 (Dolomanov et al., 2009)'
_computing_structure_refinement 'ShelXL (Sheldrick, 2015)'
_diffrn_ambient_temperature 296.15
_diffrn_measured_fraction_theta_full 0.993
_diffrn_measured_fraction_theta_max 0.994
_diffrn_measurement_device_type 'Bruker APEX-II CCD'
_diffrn_measurement_method '\f and \w scans'
_diffrn_radiation_type MoK\a
_diffrn_radiation_wavelength 0.71073
_diffrn_reflns_av_R_equivalents 0.0569
_diffrn_reflns_av_unetI/netI 0.0424
_diffrn_reflns_Laue_measured_fraction_full 0.993
_diffrn_reflns_Laue_measured_fraction_max 0.994
_diffrn_reflns_number 4792
_diffrn_reflns_point_group_measured_fraction_full 0.993
_diffrn_reflns_point_group_measured_fraction_max 0.994
_diffrn_reflns_theta_full 25.242
_diffrn_reflns_theta_max 26.000
_diffrn_reflns_theta_min 1.421
_exptl_absorpt_coefficient_mu 2.608
_exptl_crystal_colour colorless
_exptl_crystal_density_diffrn 1.450
_exptl_crystal_description block
_exptl_crystal_F_000 2080
_platon_squeeze_details
;
;
_refine_diff_density_max 2.956
_refine_diff_density_min -4.403
_refine_diff_density_rms 0.183
_refine_ls_extinction_method none
_refine_ls_goodness_of_fit_ref 1.095
_refine_ls_hydrogen_treatment constr
_refine_ls_matrix_type full
_refine_ls_number_parameters 256
_refine_ls_number_reflns 4792
_refine_ls_number_restraints 12
_refine_ls_restrained_S_all 1.105
_refine_ls_R_factor_all 0.0650
_refine_ls_R_factor_gt 0.0537
_refine_ls_shift/su_max 0.001
_refine_ls_shift/su_mean 0.000
_refine_ls_structure_factor_coef Fsqd
_refine_ls_weighting_details 'w=1/[\s^2^(Fo^2^)+(0.0535P)^2^+51.1308P] where P=(Fo^2^+2Fc^2^)/3'
_refine_ls_weighting_scheme calc
_refine_ls_wR_factor_gt 0.1385
_refine_ls_wR_factor_ref 0.1420
_reflns_Friedel_coverage 0.000
_reflns_number_gt 3678
_reflns_number_total 4792
_reflns_threshold_expression 'I > 2\s(I)'
_cod_data_source_file ic6b01899_si_002.cif
_cod_data_source_block eu-sr
_cod_original_cell_volume 4894.1(15)
_cod_database_code 4349091
_shelx_space_group_comment
;
The symmetry employed for this shelxl refinement is uniquely defined
by the following loop, which should always be used as a source of
symmetry information in preference to the above space-group names.
They are only intended as comments.
;
_olex2_refinement_description
;
1. Fixed Uiso
 At 1.2 times of:
  All C(H) groups
 At 1.5 times of:
  All O(H,H) groups
2. Uiso/Uaniso restraints and constraints
Uanis(O2W) \\sim Ueq, Uanis(O4) \\sim Ueq: with sigma of 0.005 and sigma for
terminal atoms of 0.01
3.a Rotating group:
 O1W(H1WA,H1WB), O2W(H2WA,H2WB), O3W(H3WA,H3WB)
3.b Aromatic/amide H refined with riding coordinates:
 C4(H4), C6(H6), C7(H7), C9(H9), C11(H11), C13(H13)
;
_shelx_shelxl_version_number 2014/7
_olex2_submission_special_instructions 'No special instructions were received'

loop_
_space_group_symop_operation_xyz
'x, y, z'
'-x+1/2, -y+1/2, z+1/2'
'x+1/2, -y+1/2, -z'
'-x, y, -z+1/2'
'-x, -y, -z'
'x-1/2, y-1/2, -z-1/2'
'-x-1/2, y-1/2, z'
'x, -y, z-1/2'

loop_
_atom_site_label
_atom_site_type_symbol
_atom_site_fract_x
_atom_site_fract_y
_atom_site_fract_z
_atom_site_U_iso_or_equiv
_atom_site_adp_type
_atom_site_occupancy
_atom_site_site_symmetry_order
_atom_site_calc_flag
_atom_site_refinement_flags_posn
_atom_site_refinement_flags_adp
Eu1 Eu 0.58915(3) 0.45801(3) 0.93004(2) 0.01955(14) Uani 1 1 d . .
O1 O 0.5905(6) 0.5629(5) 0.8660(2) 0.052(2) Uani 1 1 d . .
O1W O 0.7725(5) 0.4733(7) 0.9112(3) 0.062(2) Uani 1 1 d . .
H1WA H 0.8142 0.4270 0.9272 0.093 Uiso 1 1 d GR .
H1WB H 0.8007 0.5358 0.9186 0.093 Uiso 1 1 d GR .
O2 O 0.6642(6) 0.7115(5) 0.8809(2) 0.0508(19) Uani 1 1 d . .
O2W O 0.6463(7) 0.3036(8) 0.8959(4) 0.093(3) Uani 1 1 d . U
H2WA H 0.6181 0.2923 0.8665 0.139 Uiso 1 1 d GR .
H2WB H 0.6278 0.2482 0.9136 0.139 Uiso 1 1 d GR .
O3 O 0.5396(8) 0.8536(7) 0.8290(3) 0.084(3) Uani 1 1 d . .
O3W O 0.6582(5) 0.6102(5) 0.9657(2) 0.0386(15) Uani 1 1 d . .
H3WA H 0.7014 0.5953 0.9885 0.058 Uiso 1 1 d GR .
H3WB H 0.6073 0.6466 0.9773 0.058 Uiso 1 1 d GR .
O4 O 0.6866(9) 0.9141(7) 0.8072(3) 0.097(3) Uani 1 1 d . U
O5 O 0.9469(5) 0.8965(5) 0.61908(19) 0.0347(14) Uani 1 1 d . .
O6 O 0.9514(4) 0.8385(4) 0.54712(17) 0.0275(12) Uani 1 1 d . .
O7 O 0.6668(5) 0.6115(6) 0.4952(2) 0.0469(17) Uani 1 1 d . .
O8 O 0.5527(6) 0.5531(5) 0.5445(2) 0.0515(18) Uani 1 1 d . .
N2BA N 0.6226(8) 0.8471(6) 0.8083(3) 0.049(2) Uani 1 1 d . .
C1 C 0.6300(8) 0.6447(7) 0.8544(3) 0.038(2) Uani 1 1 d . .
C2 C 0.6346(7) 0.6634(7) 0.8023(3) 0.0302(18) Uani 1 1 d . .
C3 C 0.6431(7) 0.7559(7) 0.7814(3) 0.0331(19) Uani 1 1 d . .
C4 C 0.6658(7) 0.7701(6) 0.7347(3) 0.0315(19) Uani 1 1 d . .
H4 H 0.6740 0.8345 0.7228 0.038 Uiso 1 1 calc R .
C5 C 0.6763(7) 0.6869(7) 0.7055(3) 0.0315(19) Uani 1 1 d . .
C6 C 0.6628(8) 0.5924(7) 0.7250(3) 0.040(2) Uani 1 1 d . .
H6 H 0.6676 0.5361 0.7060 0.049 Uiso 1 1 calc R .
C7 C 0.6421(8) 0.5805(7) 0.7725(3) 0.038(2) Uani 1 1 d . .
H7 H 0.6330 0.5165 0.7846 0.046 Uiso 1 1 calc R .
C8 C 0.7051(7) 0.7003(6) 0.6558(3) 0.0294(18) Uani 1 1 d . .
C9 C 0.7856(7) 0.7654(7) 0.6439(3) 0.0325(19) Uani 1 1 d . .
H9 H 0.8177 0.8031 0.6672 0.039 Uiso 1 1 calc R .
C10 C 0.8195(6) 0.7754(6) 0.5980(3) 0.0262(17) Uani 1 1 d . .
C11 C 0.7683(6) 0.7210(6) 0.5634(3) 0.0295(18) Uani 1 1 d . .
H11 H 0.7896 0.7277 0.5326 0.035 Uiso 1 1 calc R .
C12 C 0.6871(7) 0.6578(6) 0.5739(3) 0.0300(18) Uani 1 1 d . .
C13 C 0.6557(7) 0.6466(7) 0.6210(3) 0.0330(19) Uani 1 1 d . .
H13 H 0.6016 0.6029 0.6285 0.040 Uiso 1 1 calc R .
C14 C 0.9106(6) 0.8407(6) 0.5874(3) 0.0262(17) Uani 1 1 d . .
C15 C 0.6314(7) 0.6035(6) 0.5354(3) 0.0279(17) Uani 1 1 d . .

loop_
_atom_site_aniso_label
_atom_site_aniso_U_11
_atom_site_aniso_U_22
_atom_site_aniso_U_33
_atom_site_aniso_U_23
_atom_site_aniso_U_13
_atom_site_aniso_U_12
Eu1 0.0220(2) 0.0228(2) 0.0138(2) 0.00279(14) -0.00130(14) -0.00461(16)
O1 0.085(5) 0.047(4) 0.025(3) 0.017(3) -0.006(3) -0.030(4)
O1W 0.043(4) 0.093(6) 0.051(4) -0.026(4) 0.015(3) -0.029(4)
O2 0.078(5) 0.051(4) 0.023(3) 0.001(3) -0.012(3) -0.031(4)
O2W 0.070(5) 0.090(6) 0.118(6) -0.063(5) 0.007(5) -0.002(5)
O3 0.083(7) 0.095(7) 0.074(6) -0.028(5) 0.010(5) 0.025(6)
O3W 0.048(4) 0.039(3) 0.030(3) -0.005(3) -0.002(3) -0.011(3)
O4 0.134(7) 0.071(5) 0.086(6) -0.022(5) 0.034(5) -0.037(5)
O5 0.038(3) 0.044(4) 0.022(3) -0.006(3) 0.000(3) -0.014(3)
O6 0.020(3) 0.044(3) 0.019(3) -0.008(2) -0.001(2) -0.010(2)
O7 0.045(4) 0.069(5) 0.027(3) -0.015(3) -0.009(3) -0.008(4)
O8 0.058(4) 0.045(4) 0.052(4) 0.008(3) -0.028(4) -0.022(4)
N2BA 0.072(6) 0.045(5) 0.030(4) -0.002(4) 0.003(4) -0.012(5)
C1 0.053(6) 0.041(5) 0.021(4) 0.006(4) 0.000(4) -0.015(5)
C2 0.033(4) 0.038(5) 0.020(4) 0.003(3) -0.004(3) -0.011(4)
C3 0.043(5) 0.034(5) 0.023(4) -0.003(3) -0.003(4) -0.008(4)
C4 0.041(5) 0.034(5) 0.020(4) 0.004(3) 0.000(4) -0.009(4)
C5 0.030(4) 0.041(5) 0.023(4) 0.001(4) -0.001(3) -0.009(4)
C6 0.055(6) 0.031(5) 0.035(5) -0.004(4) 0.006(4) -0.012(4)
C7 0.052(6) 0.039(5) 0.025(4) 0.007(4) -0.006(4) -0.009(4)
C8 0.033(4) 0.034(5) 0.021(4) -0.002(3) 0.004(3) -0.005(4)
C9 0.041(5) 0.038(5) 0.018(4) -0.004(3) -0.001(3) -0.010(4)
C10 0.018(4) 0.041(5) 0.020(4) -0.003(3) 0.002(3) -0.007(3)
C11 0.031(4) 0.040(5) 0.017(4) -0.001(3) 0.002(3) -0.003(4)
C12 0.038(5) 0.032(4) 0.020(4) -0.001(3) -0.002(4) -0.005(4)
C13 0.034(5) 0.040(5) 0.025(4) 0.002(4) 0.005(4) -0.012(4)
C14 0.028(4) 0.030(4) 0.021(4) 0.001(3) -0.004(3) -0.001(4)
C15 0.030(4) 0.025(4) 0.028(4) -0.004(3) -0.011(3) 0.000(4)

loop_
_atom_type_symbol
_atom_type_description
_atom_type_scat_dispersion_real
_atom_type_scat_dispersion_imag
_atom_type_scat_source
C C 0.0033 0.0016 'International Tables Vol C Tables 4.2.6.8 and 6.1.1.4'
H H 0.0000 0.0000 'International Tables Vol C Tables 4.2.6.8 and 6.1.1.4'
Eu Eu -0.1578 3.6682 'International Tables Vol C Tables 4.2.6.8 and 6.1.1.4'
N N 0.0061 0.0033 'International Tables Vol C Tables 4.2.6.8 and 6.1.1.4'
O O 0.0106 0.0060 'International Tables Vol C Tables 4.2.6.8 and 6.1.1.4'

loop_
_geom_angle_atom_site_label_1
_geom_angle_atom_site_label_2
_geom_angle_atom_site_label_3
_geom_angle
_geom_angle_site_symmetry_1
_geom_angle_site_symmetry_3
O1 Eu1 O1W 76.3(3) . .
O1 Eu1 O2W 101.2(4) . .
O1 Eu1 O3W 79.9(2) . .
O1 Eu1 O5 75.6(2) . 6_557
O1 Eu1 O6 127.5(2) . 6_557
O1 Eu1 O7 152.1(3) . 8_566
O1 Eu1 O8 85.7(3) . 4_656
O1 Eu1 C14 101.7(2) . 6_557
O1 Eu1 C15 155.7(2) . 8_566
O1W Eu1 O3W 70.9(2) . .
O1W Eu1 O5 128.5(2) . 6_557
O1W Eu1 O6 143.9(3) . 6_557
O1W Eu1 C14 142.6(2) . 6_557
O1W Eu1 C15 94.0(2) . 8_566
O2W Eu1 O1W 71.7(3) . .
O2W Eu1 O3W 141.1(3) . .
O2W Eu1 O5 72.6(3) . 6_557
O2W Eu1 O6 76.6(3) . 6_557
O2W Eu1 C14 72.2(3) . 6_557
O2W Eu1 C15 96.6(3) . 8_566
O3W Eu1 O5 142.3(2) . 6_557
O3W Eu1 O6 133.30(19) . 6_557
O3W Eu1 C14 146.3(2) . 6_557
O3W Eu1 C15 75.8(2) . 8_566
O5 Eu1 O6 53.37(17) 6_557 6_557
O5 Eu1 C14 26.6(2) 6_557 6_557
O5 Eu1 C15 126.0(2) 6_557 8_566
O6 Eu1 C14 26.8(2) 6_557 6_557
O6 Eu1 C15 72.62(19) 6_557 8_566
O7 Eu1 O1W 78.4(3) 8_566 .
O7 Eu1 O2W 81.6(3) 8_566 .
O7 Eu1 O3W 80.8(2) 8_566 .
O7 Eu1 O5 130.6(2) 8_566 6_557
O7 Eu1 O6 80.3(2) 8_566 6_557
O7 Eu1 O8 107.4(2) 8_566 4_656
O7 Eu1 C14 105.6(2) 8_566 6_557
O7 Eu1 C15 18.9(2) 8_566 8_566
O8 Eu1 O1W 141.2(3) 4_656 .
O8 Eu1 O2W 146.5(3) 4_656 .
O8 Eu1 O3W 72.3(2) 4_656 .
O8 Eu1 O5 77.6(2) 4_656 6_557
O8 Eu1 O6 73.4(2) 4_656 6_557
O8 Eu1 C14 74.2(2) 4_656 6_557
O8 Eu1 C15 88.6(2) 4_656 8_566
C14 Eu1 C15 99.4(2) 6_557 8_566
C1 O1 Eu1 138.3(6) . .
Eu1 O1W H1WA 112.8 . .
Eu1 O1W H1WB 113.5 . .
H1WA O1W H1WB 104.9 . .
Eu1 O2W H2WA 113.1 . .
Eu1 O2W H2WB 112.6 . .
H2WA O2W H2WB 105.6 . .
Eu1 O3W H3WA 110.6 . .
Eu1 O3W H3WB 110.7 . .
H3WA O3W H3WB 108.2 . .
C14 O5 Eu1 93.3(5) . 6_667
C14 O6 Eu1 92.1(4) . 6_667
C15 O7 Eu1 124.0(6) . 8_565
C15 O8 Eu1 173.7(6) . 4_656
O3 N2BA C3 118.1(9) . .
O4 N2BA O3 123.2(10) . .
O4 N2BA C3 118.6(9) . .
O1 C1 O2 127.1(8) . .
O1 C1 C2 115.1(8) . .
O2 C1 C2 117.8(8) . .
C3 C2 C1 125.4(8) . .
C3 C2 C7 116.0(7) . .
C7 C2 C1 118.2(8) . .
C2 C3 N2BA 120.2(7) . .
C2 C3 C4 124.2(8) . .
C4 C3 N2BA 115.6(8) . .
C3 C4 H4 120.4 . .
C3 C4 C5 119.3(8) . .
C5 C4 H4 120.4 . .
C4 C5 C8 120.2(8) . .
C6 C5 C4 118.1(7) . .
C6 C5 C8 121.7(8) . .
C5 C6 H6 119.4 . .
C5 C6 C7 121.2(8) . .
C7 C6 H6 119.4 . .
C2 C7 H7 119.4 . .
C6 C7 C2 121.2(8) . .
C6 C7 H7 119.4 . .
C9 C8 C5 119.7(7) . .
C13 C8 C5 121.2(7) . .
C13 C8 C9 119.1(7) . .
C8 C9 H9 119.3 . .
C8 C9 C10 121.5(7) . .
C10 C9 H9 119.3 . .
C9 C10 C11 118.5(7) . .
C9 C10 C14 119.6(7) . .
C11 C10 C14 121.9(7) . .
C10 C11 H11 119.3 . .
C12 C11 C10 121.3(7) . .
C12 C11 H11 119.3 . .
C11 C12 C13 119.3(7) . .
C11 C12 C15 119.7(7) . .
C13 C12 C15 121.0(8) . .
C8 C13 C12 120.3(8) . .
C8 C13 H13 119.9 . .
C12 C13 H13 119.9 . .
O5 C14 Eu1 60.1(4) . 6_667
O5 C14 O6 121.2(7) . .
O5 C14 C10 119.1(7) . .
O6 C14 Eu1 61.1(4) . 6_667
O6 C14 C10 119.7(7) . .
C10 C14 Eu1 177.3(6) . 6_667
O7 C15 Eu1 37.1(4) . 8_565
O7 C15 C12 117.9(8) . .
O8 C15 Eu1 85.4(5) . 8_565
O8 C15 O7 122.5(8) . .
O8 C15 C12 119.6(8) . .
C12 C15 Eu1 154.8(6) . 8_565

loop_
_geom_bond_atom_site_label_1
_geom_bond_atom_site_label_2
_geom_bond_distance
_geom_bond_site_symmetry_2
Eu1 O1 2.309(6) .
Eu1 O1W 2.413(7) .
Eu1 O2W 2.397(8) .
Eu1 O3W 2.441(6) .
Eu1 O5 2.442(6) 6_557
Eu1 O6 2.465(5) 6_557
Eu1 O7 2.311(6) 8_566
Eu1 O8 2.331(7) 4_656
Eu1 C14 2.813(8) 6_557
Eu1 C15 3.177(8) 8_566
O1 C1 1.249(11) .
O1W H1WA 0.9378 .
O1W H1WB 0.9336 .
O2 C1 1.251(11) .
O2W H2WA 0.9284 .
O2W H2WB 0.9278 .
O3 N2BA 1.219(12) .
O3W H3WA 0.8766 .
O3W H3WB 0.8774 .
O4 N2BA 1.213(12) .
O5 Eu1 2.442(6) 6_667
O5 C14 1.263(9) .
O6 Eu1 2.465(5) 6_667
O6 C14 1.267(9) .
O7 Eu1 2.311(6) 8_565
O7 C15 1.243(10) .
O8 Eu1 2.331(7) 4_656
O8 C15 1.237(11) .
N2BA C3 1.467(12) .
C1 C2 1.515(11) .
C2 C3 1.377(12) .
C2 C7 1.401(12) .
C3 C4 1.383(11) .
C4 H4 0.9300 .
C4 C5 1.397(12) .
C5 C6 1.391(12) .
C5 C8 1.483(11) .
C6 H6 0.9300 .
C6 C7 1.396(12) .
C7 H7 0.9300 .
C8 C9 1.390(11) .
C8 C13 1.382(11) .
C9 H9 0.9300 .
C9 C10 1.392(10) .
C10 C11 1.392(11) .
C10 C14 1.486(11) .
C11 H11 0.9300 .
C11 C12 1.371(12) .
C12 C13 1.416(11) .
C12 C15 1.501(11) .
C13 H13 0.9300 .
C14 Eu1 2.813(8) 6_667
C15 Eu1 3.177(8) 8_565

loop_
_geom_torsion_atom_site_label_1
_geom_torsion_atom_site_label_2
_geom_torsion_atom_site_label_3
_geom_torsion_atom_site_label_4
_geom_torsion
_geom_torsion_site_symmetry_1
_geom_torsion_site_symmetry_4
Eu1 O1 C1 O2 -20.5(19) . .
Eu1 O1 C1 C2 160.2(7) . .
Eu1 O5 C14 O6 -2.1(8) 6_667 .
Eu1 O5 C14 C10 177.0(6) 6_667 .
Eu1 O6 C14 O5 2.1(8) 6_667 .
Eu1 O6 C14 C10 -177.0(7) 6_667 .
Eu1 O7 C15 O8 3.3(12) 8_565 .
Eu1 O7 C15 C12 -176.5(5) 8_565 .
O1 C1 C2 C3 158.6(9) . .
O1 C1 C2 C7 -28.5(13) . .
O2 C1 C2 C3 -20.7(15) . .
O2 C1 C2 C7 152.2(9) . .
O3 N2BA C3 C2 -53.4(13) . .
O3 N2BA C3 C4 123.8(10) . .
O4 N2BA C3 C2 129.7(11) . .
O4 N2BA C3 C4 -53.1(13) . .
N2BA C3 C4 C5 -173.8(8) . .
C1 C2 C3 N2BA -15.1(14) . .
C1 C2 C3 C4 168.0(9) . .
C1 C2 C7 C6 -170.1(9) . .
C2 C3 C4 C5 3.2(14) . .
C3 C2 C7 C6 3.5(14) . .
C3 C4 C5 C6 0.3(13) . .
C3 C4 C5 C8 -177.4(8) . .
C4 C5 C6 C7 -1.7(14) . .
C4 C5 C8 C9 45.3(12) . .
C4 C5 C8 C13 -137.0(9) . .
C5 C6 C7 C2 -0.3(15) . .
C5 C8 C9 C10 175.9(8) . .
C5 C8 C13 C12 -177.6(8) . .
C6 C5 C8 C9 -132.3(10) . .
C6 C5 C8 C13 45.4(13) . .
C7 C2 C3 N2BA 171.9(9) . .
C7 C2 C3 C4 -5.1(14) . .
C8 C5 C6 C7 176.0(9) . .
C8 C9 C10 C11 2.2(13) . .
C8 C9 C10 C14 -175.8(8) . .
C9 C8 C13 C12 0.1(13) . .
C9 C10 C11 C12 -0.8(13) . .
C9 C10 C14 O5 -9.6(12) . .
C9 C10 C14 O6 169.5(8) . .
C10 C11 C12 C13 -0.9(13) . .
C10 C11 C12 C15 177.7(8) . .
C11 C10 C14 O5 172.4(8) . .
C11 C10 C14 O6 -8.4(12) . .
C11 C12 C13 C8 1.2(14) . .
C11 C12 C15 Eu1 0.9(18) . 8_565
C11 C12 C15 O7 5.9(12) . .
C11 C12 C15 O8 -173.9(8) . .
C13 C8 C9 C10 -1.8(14) . .
C13 C12 C15 Eu1 179.5(9) . 8_565
C13 C12 C15 O7 -175.6(8) . .
C13 C12 C15 O8 4.6(13) . .
C14 C10 C11 C12 177.2(8) . .
C15 C12 C13 C8 -177.3(8) . .

loop_
_platon_squeeze_void_nr
_platon_squeeze_void_average_x
_platon_squeeze_void_average_y
_platon_squeeze_void_average_z
_platon_squeeze_void_volume
_platon_squeeze_void_count_electrons
_platon_squeeze_void_content
1 0.000 0.500 0.021 850 366 ' '
2 0.500 0.000 0.364 850 367 ' '
